data_7059322
loop_
_publ_author_name
'Daga, Pooja'
'Majee, Prakash'
'Singha, Debal Kanti'
'Manna, Priyanka'
'Hui, Sayani'
'Ghosh, Ananta Kumar'
'Mahata, Partha'
'Mondal, Sudip Kumar'

_publ_section_title
;
 Dramatic luminescence signal from a Co(ii)-based metal--organic compound
 due to the construction of charge-transfer bands with Al3+ and Fe3+ ions
 in water: steady-state and time-resolved spectroscopic studies
;
_journal_issue 11
_journal_name_full 'New Journal of Chemistry'
_journal_page_first 4376
_journal_page_last 4385
_journal_paper_doi 10.1039/D0NJ00295J
_journal_volume 44
_journal_year 2020
_chemical_formula_sum 'C14 H12 Co0.5 N2 O3 S2'
_chemical_formula_weight 349.84
_chemical_name_common 'Cobalt-organic Compound'
_space_group_crystal_system orthorhombic
_space_group_IT_number 70
_space_group_name_Hall '-F 2uv 2vw'
_space_group_name_H-M_alt 'F d d d :2'
_atom_sites_solution_hydrogens mixed
_audit_creation_method SHELXL-2018/3
_audit_update_record
;
2019-05-20 deposited with the CCDC.	2020-02-17 downloaded from the CCDC.
;
_cell_angle_alpha 90
_cell_angle_beta 90
_cell_angle_gamma 90
_cell_formula_units_Z 32
_cell_length_a 15.4094(13)
_cell_length_b 16.5616(14)
_cell_length_c 46.034(4)
_cell_measurement_reflns_used 3271
_cell_measurement_temperature 273(2)
_cell_measurement_theta_max 27.182
_cell_measurement_theta_min 1.770
_cell_volume 11748.1(17)
_computing_cell_refinement 'SAINT (Bruker, 2000)'
_computing_data_collection 'SMART (Bruker, 2000)'
_computing_data_reduction SAINT
_computing_molecular_graphics 'Ortep-3 for Windows (Farrugia, 1999) and CAMERON (Watkin et al., 1993)'
_computing_publication_material 'PLATON (Spek, 2003)'
_computing_structure_refinement 'SHELXL-2018/3 (Sheldrick, 2018)'
_computing_structure_solution 'SHELXT 2014/5 (Sheldrick, 2014)'
_diffrn_ambient_temperature 273(2)
_diffrn_measured_fraction_theta_full 1.000
_diffrn_measured_fraction_theta_max 0.996
_diffrn_measurement_device_type 'Bruker SMART CCD area detector'
_diffrn_measurement_method '\f and \w scans'
_diffrn_radiation_type MoK\a
_diffrn_radiation_wavelength 0.71073
_diffrn_reflns_av_R_equivalents 0.1432
_diffrn_reflns_av_unetI/netI 0.0350
_diffrn_reflns_Laue_measured_fraction_full 1.000
_diffrn_reflns_Laue_measured_fraction_max 0.996
_diffrn_reflns_limit_h_max 19
_diffrn_reflns_limit_h_min -19
_diffrn_reflns_limit_k_max 21
_diffrn_reflns_limit_k_min -21
_diffrn_reflns_limit_l_max 58
_diffrn_reflns_limit_l_min -58
_diffrn_reflns_number 92123
_diffrn_reflns_point_group_measured_fraction_full 1.000
_diffrn_reflns_point_group_measured_fraction_max 0.996
_diffrn_reflns_theta_full 25.242
_diffrn_reflns_theta_max 27.182
_diffrn_reflns_theta_min 1.770
_diffrn_source 'fine-focus sealed tube'
_exptl_absorpt_coefficient_mu 0.919
_exptl_absorpt_correction_T_max 0.930
_exptl_absorpt_correction_T_min 0.898
_exptl_absorpt_correction_type multi-scan
_exptl_absorpt_process_details '(SADABS; Sheldrick, 1996)'
_exptl_crystal_colour 'Pink Colored'
_exptl_crystal_density_diffrn 1.582
_exptl_crystal_description 'Block Shaped'
_exptl_crystal_F_000 5744
_exptl_crystal_size_max 0.120
_exptl_crystal_size_mid 0.110
_exptl_crystal_size_min 0.080
_refine_diff_density_max 0.427
_refine_diff_density_min -0.412
_refine_diff_density_rms 0.065
_refine_ls_extinction_method 'SHELXL-2018/3 (Sheldrick 2018)'
_refine_ls_goodness_of_fit_ref 0.896
_refine_ls_hydrogen_treatment mixed
_refine_ls_matrix_type full
_refine_ls_number_parameters 203
_refine_ls_number_reflns 3271
_refine_ls_number_restraints 0
_refine_ls_restrained_S_all 0.896
_refine_ls_R_factor_all 0.0601
_refine_ls_R_factor_gt 0.0458
_refine_ls_shift/su_max 0.001
_refine_ls_shift/su_mean 0.000
_refine_ls_structure_factor_coef Fsqd
_refine_ls_weighting_details 'w=1/[\s^2^(Fo^2^)+(0.0646P)^2^+104.2606P] where P=(Fo^2^+2Fc^2^)/3'
_refine_ls_weighting_scheme calc
_refine_ls_wR_factor_gt 0.1129
_refine_ls_wR_factor_ref 0.1227
_reflns_Friedel_coverage 0.000
_reflns_number_gt 2707
_reflns_number_total 3271
_reflns_threshold_expression 'I > 2\s(I)'
_cod_data_source_file d0nj00295j2.cif
_cod_data_source_block shelx
_cod_depositor_comments
;Adding full bibliography for 7059322.cif.

 Adding full bibliography for 7059322.cif.
;
_cod_original_cell_volume 11748.0(17)
_cod_original_sg_symbol_H-M 'F d d d'
_cod_original_formula_sum 'C14 H12 Co0.50 N2 O3 S2'
_cod_database_code 7059322
_shelx_shelxl_version_number 2018/3
_shelx_space_group_comment
;
The symmetry employed for this shelxl refinement is uniquely defined
by the following loop, which should always be used as a source of
symmetry information in preference to the above space-group names.
They are only intended as comments.
;
_shelx_estimated_absorpt_t_min 0.898
_shelx_estimated_absorpt_t_max 0.930

loop_
_space_group_symop_operation_xyz
'x, y, z'
'-x+3/4, -y+3/4, z'
'-x+3/4, y, -z+3/4'
'x, -y+3/4, -z+3/4'
'x, y+1/2, z+1/2'
'-x+3/4, -y+5/4, z+1/2'
'-x+3/4, y+1/2, -z+5/4'
'x, -y+5/4, -z+5/4'
'x+1/2, y, z+1/2'
'-x+5/4, -y+3/4, z+1/2'
'-x+5/4, y, -z+5/4'
'x+1/2, -y+3/4, -z+5/4'
'x+1/2, y+1/2, z'
'-x+5/4, -y+5/4, z'
'-x+5/4, y+1/2, -z+3/4'
'x+1/2, -y+5/4, -z+3/4'
'-x, -y, -z'
'x-3/4, y-3/4, -z'
'x-3/4, -y, z-3/4'
'-x, y-3/4, z-3/4'
'-x, -y+1/2, -z+1/2'
'x-3/4, y-1/4, -z+1/2'
'x-3/4, -y+1/2, z-1/4'
'-x, y-1/4, z-1/4'
'-x+1/2, -y, -z+1/2'
'x-1/4, y-3/4, -z+1/2'
'x-1/4, -y, z-1/4'
'-x+1/2, y-3/4, z-1/4'
'-x+1/2, -y+1/2, -z'
'x-1/4, y-1/4, -z'
'x-1/4, -y+1/2, z-3/4'
'-x+1/2, y-1/4, z-3/4'

loop_
_atom_site_label
_atom_site_type_symbol
_atom_site_fract_x
_atom_site_fract_y
_atom_site_fract_z
_atom_site_U_iso_or_equiv
_atom_site_adp_type
_atom_site_occupancy
_atom_site_site_symmetry_order
_atom_site_calc_flag
_atom_site_refinement_flags_posn
_atom_site_refinement_flags_adp
_atom_site_refinement_flags_occupancy
_atom_site_disorder_assembly
_atom_site_disorder_group
Co01 Co 0.625000 0.625000 0.39886(2) 0.02165(15) Uani 1 2 d S T P . .
S1 S 0.35969(5) 0.43457(4) 0.30412(2) 0.03006(19) Uani 1 1 d . . . . .
S2 S 0.90610(8) 0.42858(6) 0.54132(2) 0.0593(3) Uani 1 1 d . . . . .
O1 O 0.53323(12) 0.71659(12) 0.40081(5) 0.0311(5) Uani 1 1 d . . . . .
O2 O 0.60268(13) 0.81688(13) 0.42318(5) 0.0375(5) Uani 1 1 d . . . . .
O3 O 0.70026(15) 0.68424(15) 0.43121(6) 0.0357(5) Uani 1 1 d . . . . .
N1 N 0.54449(14) 0.56255(14) 0.36691(5) 0.0261(5) Uani 1 1 d . . . . .
C1 C 0.53635(17) 0.78540(16) 0.41261(6) 0.0254(6) Uani 1 1 d . . . . .
C7 C 0.43226(17) 0.47991(16) 0.32944(6) 0.0240(6) Uani 1 1 d . . . . .
C2 C 0.45268(17) 0.83194(16) 0.41409(6) 0.0241(6) Uani 1 1 d . . . . .
C3 C 0.45344(19) 0.91546(17) 0.41499(8) 0.0353(7) Uani 1 1 d . . . . .
H3 H 0.505909 0.943046 0.416078 0.042 Uiso 1 1 calc R U . . .
N2 N 0.7605(3) 0.6041(2) 0.48266(7) 0.0612(9) Uani 1 1 d . . . . .
C4 C 0.3741(2) 0.79197(18) 0.41427(8) 0.0389(8) Uani 1 1 d . . . . .
H4 H 0.373094 0.735829 0.413895 0.047 Uiso 1 1 calc R U . . .
C8 C 0.4204(2) 0.5604(2) 0.33566(9) 0.0490(10) Uani 1 1 d . . . . .
H8 H 0.374570 0.588823 0.327439 0.059 Uiso 1 1 calc R U . . .
C9 C 0.4776(2) 0.5983(2) 0.35426(8) 0.0449(9) Uani 1 1 d . . . . .
H9 H 0.468493 0.652688 0.358180 0.054 Uiso 1 1 calc R U . . .
C5 C 0.5550(2) 0.4850(2) 0.36041(9) 0.0474(9) Uani 1 1 d . . . . .
H5 H 0.602051 0.458001 0.368557 0.057 Uiso 1 1 calc R U . . .
C6 C 0.5005(2) 0.44178(19) 0.34228(9) 0.0469(9) Uani 1 1 d . . . . .
H6 H 0.510336 0.387187 0.338900 0.056 Uiso 1 1 calc R U . . .
C12 C 0.8466(2) 0.4929(2) 0.51755(7) 0.0432(8) Uani 1 1 d . . . . .
C10 C 0.7470(3) 0.5253(3) 0.48065(10) 0.0675(13) Uani 1 1 d . . . . .
H10 H 0.706173 0.507636 0.467202 0.081 Uiso 1 1 calc R U . . .
C13 C 0.8584(3) 0.5745(2) 0.52136(9) 0.0578(11) Uani 1 1 d . . . . .
H13 H 0.895057 0.593756 0.535827 0.069 Uiso 1 1 calc R U . . .
C11 C 0.7888(3) 0.4678(3) 0.49696(10) 0.0645(12) Uani 1 1 d . . . . .
H11 H 0.778011 0.413184 0.494055 0.077 Uiso 1 1 calc R U . . .
C14 C 0.8148(3) 0.6275(3) 0.50336(10) 0.0636(12) Uani 1 1 d . . . . .
H14 H 0.824126 0.682582 0.505882 0.076 Uiso 1 1 calc R U . . .
H3B H 0.681(3) 0.730(3) 0.4317(9) 0.052(12) Uiso 1 1 d . . . . .
H3A H 0.709(3) 0.666(3) 0.4463(10) 0.061(15) Uiso 1 1 d . . . . .

loop_
_atom_site_aniso_label
_atom_site_aniso_U_11
_atom_site_aniso_U_22
_atom_site_aniso_U_33
_atom_site_aniso_U_23
_atom_site_aniso_U_13
_atom_site_aniso_U_12
Co01 0.0131(2) 0.0178(3) 0.0340(3) 0.000 0.000 0.00274(18)
S1 0.0311(4) 0.0212(3) 0.0379(4) 0.0023(3) -0.0092(3) -0.0025(3)
S2 0.0800(8) 0.0423(5) 0.0556(6) -0.0004(4) -0.0233(5) 0.0040(5)
O1 0.0212(9) 0.0243(10) 0.0478(13) -0.0107(9) -0.0051(9) 0.0080(8)
O2 0.0231(10) 0.0248(11) 0.0645(16) -0.0092(10) -0.0086(10) 0.0015(8)
O3 0.0327(12) 0.0282(12) 0.0462(15) 0.0018(11) -0.0119(10) 0.0007(10)
N1 0.0201(11) 0.0230(12) 0.0351(13) -0.0020(10) 0.0001(9) 0.0026(9)
C1 0.0183(12) 0.0222(13) 0.0356(15) -0.0004(12) 0.0000(11) 0.0032(10)
C7 0.0224(13) 0.0210(13) 0.0287(14) 0.0006(11) -0.0001(11) -0.0026(10)
C2 0.0219(13) 0.0189(13) 0.0313(15) -0.0033(11) -0.0013(11) 0.0039(10)
C3 0.0196(14) 0.0202(14) 0.066(2) 0.0022(14) 0.0006(14) -0.0013(11)
N2 0.075(3) 0.064(2) 0.0450(19) 0.0065(16) -0.0107(17) 0.0083(19)
C4 0.0269(14) 0.0138(12) 0.076(2) -0.0075(14) -0.0027(15) 0.0003(11)
C8 0.050(2) 0.0270(17) 0.070(3) -0.0092(16) -0.0359(19) 0.0132(15)
C9 0.050(2) 0.0196(14) 0.065(2) -0.0082(15) -0.0284(18) 0.0104(14)
C5 0.0361(17) 0.0328(17) 0.073(3) -0.0153(17) -0.0275(17) 0.0147(14)
C6 0.047(2) 0.0218(16) 0.072(3) -0.0137(15) -0.0233(18) 0.0124(14)
C12 0.053(2) 0.0423(19) 0.0339(17) -0.0034(15) -0.0037(15) 0.0018(16)
C10 0.075(3) 0.075(3) 0.053(3) -0.005(2) -0.028(2) 0.002(2)
C13 0.072(3) 0.050(2) 0.052(2) 0.0034(18) -0.024(2) -0.011(2)
C11 0.083(3) 0.053(3) 0.057(3) -0.008(2) -0.024(2) -0.004(2)
C14 0.080(3) 0.046(2) 0.065(3) 0.008(2) -0.017(2) -0.006(2)

loop_
_atom_type_symbol
_atom_type_description
_atom_type_scat_dispersion_real
_atom_type_scat_dispersion_imag
_atom_type_scat_source
C C 0.0033 0.0016 'International Tables Vol C Tables 4.2.6.8 and 6.1.1.4'
H H 0.0000 0.0000 'International Tables Vol C Tables 4.2.6.8 and 6.1.1.4'
Co Co 0.3494 0.9721 'International Tables Vol C Tables 4.2.6.8 and 6.1.1.4'
N N 0.0061 0.0033 'International Tables Vol C Tables 4.2.6.8 and 6.1.1.4'
O O 0.0106 0.0060 'International Tables Vol C Tables 4.2.6.8 and 6.1.1.4'
S S 0.1246 0.1234 'International Tables Vol C Tables 4.2.6.8 and 6.1.1.4'

loop_
_geom_angle_atom_site_label_1
_geom_angle_atom_site_label_2
_geom_angle_atom_site_label_3
_geom_angle
_geom_angle_site_symmetry_1
_geom_angle_site_symmetry_3
_geom_angle_publ_flag
O1 Co01 O1 175.04(12) . 14 ?
O1 Co01 O3 90.23(9) . . ?
O1 Co01 O3 86.29(9) 14 . ?
O1 Co01 O3 86.30(9) . 14 ?
O1 Co01 O3 90.23(9) 14 14 ?
O3 Co01 O3 91.15(15) . 14 ?
O1 Co01 N1 89.33(8) . . ?
O1 Co01 N1 94.02(9) 14 . ?
O3 Co01 N1 177.88(10) . . ?
O3 Co01 N1 86.76(10) 14 . ?
O1 Co01 N1 94.01(9) . 14 ?
O1 Co01 N1 89.33(8) 14 14 ?
O3 Co01 N1 86.76(10) . 14 ?
O3 Co01 N1 177.88(10) 14 14 ?
N1 Co01 N1 95.34(13) . 14 ?
C7 S1 S1 105.31(10) . 2 ?
C12 S2 S2 106.35(14) . 2_655 ?
C1 O1 Co01 130.68(18) . . ?
Co01 O3 H3B 105(3) . . ?
Co01 O3 H3A 123(3) . . ?
H3B O3 H3A 114(4) . . ?
C9 N1 C5 115.4(3) . . ?
C9 N1 Co01 121.8(2) . . ?
C5 N1 Co01 122.7(2) . . ?
O2 C1 O1 125.2(2) . . ?
O2 C1 C2 118.1(2) . . ?
O1 C1 C2 116.7(2) . . ?
C6 C7 C8 117.5(3) . . ?
C6 C7 S1 125.0(2) . . ?
C8 C7 S1 117.5(2) . . ?
C4 C2 C3 119.1(3) . . ?
C4 C2 C1 120.4(2) . . ?
C3 C2 C1 120.4(3) . . ?
C2 C3 C4 120.0(3) . 2_565 ?
C2 C3 H3 120.0 . . ?
C4 C3 H3 120.0 2_565 . ?
C14 N2 C10 115.9(4) . . ?
C2 C4 C3 120.8(3) . 2_565 ?
C2 C4 H4 119.6 . . ?
C3 C4 H4 119.6 2_565 . ?
C7 C8 C9 119.1(3) . . ?
C7 C8 H8 120.5 . . ?
C9 C8 H8 120.5 . . ?
N1 C9 C8 124.5(3) . . ?
N1 C9 H9 117.7 . . ?
C8 C9 H9 117.7 . . ?
N1 C5 C6 124.1(3) . . ?
N1 C5 H5 117.9 . . ?
C6 C5 H5 117.9 . . ?
C7 C6 C5 119.4(3) . . ?
C7 C6 H6 120.3 . . ?
C5 C6 H6 120.3 . . ?
C11 C12 C13 118.2(4) . . ?
C11 C12 S2 125.5(3) . . ?
C13 C12 S2 116.2(3) . . ?
N2 C10 C11 124.8(4) . . ?
N2 C10 H10 117.6 . . ?
C11 C10 H10 117.6 . . ?
C12 C13 C14 119.0(4) . . ?
C12 C13 H13 120.5 . . ?
C14 C13 H13 120.5 . . ?
C12 C11 C10 118.4(4) . . ?
C12 C11 H11 120.8 . . ?
C10 C11 H11 120.8 . . ?
N2 C14 C13 123.5(4) . . ?
N2 C14 H14 118.3 . . ?
C13 C14 H14 118.3 . . ?

loop_
_geom_bond_atom_site_label_1
_geom_bond_atom_site_label_2
_geom_bond_distance
_geom_bond_site_symmetry_2
_geom_bond_publ_flag
Co01 O1 2.0758(18) . ?
Co01 O1 2.0759(19) 14 ?
Co01 O3 2.127(2) . ?
Co01 O3 2.127(2) 14 ?
Co01 N1 2.185(2) . ?
Co01 N1 2.185(2) 14 ?
S1 C7 1.781(3) . ?
S1 S1 2.0287(14) 2 ?
S2 C12 1.781(4) . ?
S2 S2 2.017(2) 2_655 ?
O1 C1 1.263(3) . ?
O2 C1 1.246(3) . ?
O3 H3B 0.82(5) . ?
O3 H3A 0.77(5) . ?
N1 C9 1.323(4) . ?
N1 C5 1.329(4) . ?
C1 C2 1.504(4) . ?
C7 C6 1.361(4) . ?
C7 C8 1.375(4) . ?
C2 C4 1.380(4) . ?
C2 C3 1.384(4) . ?
C3 C4 1.388(4) 2_565 ?
C3 H3 0.9300 . ?
N2 C14 1.326(5) . ?
N2 C10 1.325(6) . ?
C4 H4 0.9300 . ?
C8 C9 1.379(5) . ?
C8 H8 0.9300 . ?
C9 H9 0.9300 . ?
C5 C6 1.383(5) . ?
C5 H5 0.9300 . ?
C6 H6 0.9300 . ?
C12 C11 1.365(5) . ?
C12 C13 1.376(5) . ?
C10 C11 1.373(6) . ?
C10 H10 0.9300 . ?
C13 C14 1.381(6) . ?
C13 H13 0.9300 . ?
C11 H11 0.9300 . ?
C14 H14 0.9300 . ?
